data_2237287
loop_
_publ_author_name
'Rivera, Augusto'
'Quiroga, Diego'
'R\'ios-Motta, Jaime'
'Ku\<cerakov\'a, Monika'
'Du\<sek, Michal'

_publ_section_title
;
 <i>meso</i>-4,4'-Difluoro-2,2'-{[(3a<i>R</i>,7a<i>S</i>)-2,3,3a,4,5,6,7,7a-octahydro-1<i>H</i>-1,3-benzimidazole-1,3-diyl]bis(methylene)}diphenol
;
_journal_coeditor_code BX2435
_journal_issue 2
_journal_name_full 'Acta Crystallographica Section E'
_journal_page_first o217
_journal_paper_doi 10.1107/S1600536813000305
_journal_volume 69
_journal_year 2013
_chemical_formula_iupac 'C21 H24 F2 N2 O2'
_chemical_formula_moiety 'C21 H24 F2 N2 O2'
_chemical_formula_sum 'C21 H24 F2 N2 O2'
_chemical_formula_weight 374.4
_chemical_name_systematic
;
<i>meso</i>-4,4'-Difluoro-2,2'-{[(3a<i>R</i>,7a<i>S</i>)-2,3,3a,4,5,6,7,7a-
octahydro-1<i>H</i>-1,3-benzimidazole-1,3-diyl]bis(methylene)}diphenol
;
_space_group_IT_number 33
_symmetry_cell_setting orthorhombic
_symmetry_space_group_name_Hall 'P 2c -2n'
_symmetry_space_group_name_H-M 'P n a 21'
_cell_angle_alpha 90
_cell_angle_beta 90
_cell_angle_gamma 90
_cell_formula_units_Z 4
_cell_length_a 15.4029(4)
_cell_length_b 18.7822(4)
_cell_length_c 6.1639(2)
_cell_measurement_reflns_used 19583
_cell_measurement_temperature 120.0(5)
_cell_measurement_theta_max 67.04
_cell_measurement_theta_min 3.69
_cell_volume 1783.22(8)
_computing_cell_refinement 'CrysAlis PRO (Agilent, 2010)'
_computing_data_collection 'CrysAlis PRO (Agilent, 2010)'
_computing_data_reduction 'CrysAlis PRO (Agilent, 2010)'
_computing_molecular_graphics 'DIAMOND (Brandenburg & Putz, 2005)'
_computing_publication_material 'JANA2006 (Pet\<r\'i\<cek <i>et al.</i>, 2006)'
_computing_structure_refinement 'JANA2006 (Pet\<r\'i\<cek <i>et al.</i>, 2006)'
_computing_structure_solution 'SUPERFLIP (Palatinus & Chapuis, 2007)'
_diffrn_ambient_temperature 120
_diffrn_detector_area_resol_mean 10.3784
_diffrn_measured_fraction_theta_full 1
_diffrn_measured_fraction_theta_max 1
_diffrn_measurement_device 'four-cycle diffractometer'
_diffrn_measurement_device_type 'Agilent Xcalibur (Atlas, Gemini ultra)'
_diffrn_measurement_method \w
_diffrn_radiation_monochromator mirror
_diffrn_radiation_source 'Enhance Ultra (Cu) X-ray Source'
_diffrn_radiation_type 'Cu K\a'
_diffrn_radiation_wavelength 1.5418
_diffrn_reflns_av_R_equivalents 0.049
_diffrn_reflns_av_sigmaI/netI 0.0154
_diffrn_reflns_limit_h_max 18
_diffrn_reflns_limit_h_min -18
_diffrn_reflns_limit_k_max 22
_diffrn_reflns_limit_k_min -22
_diffrn_reflns_limit_l_max 7
_diffrn_reflns_limit_l_min -7
_diffrn_reflns_number 40310
_diffrn_reflns_theta_full 67.12
_diffrn_reflns_theta_max 67.12
_diffrn_reflns_theta_min 3.71
_diffrn_standards_number 0
_exptl_absorpt_coefficient_mu 0.864
_exptl_absorpt_correction_T_max 1
_exptl_absorpt_correction_T_min 0.222
_exptl_absorpt_correction_type multi-scan
_exptl_absorpt_process_details '(CrysAlis PRO; Agilent, 2010)'
_exptl_crystal_colour white
_exptl_crystal_density_diffrn 1.3942
_exptl_crystal_description 'polygon shape'
_exptl_crystal_F_000 792
_exptl_crystal_size_max 0.308
_exptl_crystal_size_mid 0.154
_exptl_crystal_size_min 0.113
_refine_diff_density_max 0.15
_refine_diff_density_min -0.11
_refine_ls_extinction_method none
_refine_ls_goodness_of_fit_ref 1.42
_refine_ls_hydrogen_treatment mixed
_refine_ls_number_constraints 91
_refine_ls_number_parameters 250
_refine_ls_number_reflns 3177
_refine_ls_number_restraints 0
_refine_ls_R_factor_all 0.0328
_refine_ls_R_factor_gt 0.0302
_refine_ls_shift/su_max 0.0097
_refine_ls_shift/su_mean 0.0009
_refine_ls_structure_factor_coef Fsqd
_refine_ls_weighting_details 'w = 1/(\s^2^(I)+0.0016I^2^)'
_refine_ls_weighting_scheme sigma
_refine_ls_wR_factor_gt 0.0753
_refine_ls_wR_factor_ref 0.0773
_reflns_number_gt 2984
_reflns_number_total 3177
_reflns_threshold_expression I>3\s(I)
_cod_data_source_file bx2435.cif
_cod_data_source_block I
_cod_original_sg_symbol_Hall 'P -2ac -2n'
_cod_database_code 2237287
_cod_database_fobs_code 2237287

loop_
_symmetry_equiv_pos_site_id
_symmetry_equiv_pos_as_xyz
1 x,y,z
2 -x,-y,z+1/2
3 x+1/2,-y+1/2,z
4 -x+1/2,y+1/2,z+1/2

loop_
_atom_site_type_symbol
_atom_site_label
_atom_site_fract_x
_atom_site_fract_y
_atom_site_fract_z
_atom_site_U_iso_or_equiv
_atom_site_adp_type
_atom_site_calc_flag
_atom_site_occupancy
_atom_site_symmetry_multiplicity
F F1 0.08421(6) 0.56542(5) 0.39265(19) 0.0421(3) Uani d 1 4
F F2 0.01983(7) 0.08785(5) -0.0670(2) 0.0464(3) Uani d 1 4
O O1 0.26711(8) 0.11965(6) 0.5638(2) 0.0355(4) Uani d 1 4
O O2 0.25923(8) 0.37737(7) 0.9132(2) 0.0369(4) Uani d 1 4
N N1 0.33271(8) 0.22874(7) 0.3446(2) 0.0231(3) Uani d 1 4
N N2 0.34150(7) 0.33314(6) 0.5557(2) 0.0238(4) Uani d 1 4
C C1 0.20351(10) 0.48809(8) 0.4427(3) 0.0283(5) Uani d 1 4
C C2 0.24882(10) 0.44012(8) 0.5731(3) 0.0257(4) Uani d 1 4
C C3 0.41911(9) 0.26109(8) 0.3064(2) 0.0230(4) Uani d 1 4
C C4 0.33424(10) 0.40923(8) 0.4988(3) 0.0270(4) Uani d 1 4
C C5 0.20680(10) 0.11405(8) 0.4035(3) 0.0274(4) Uani d 1 4
C C6 0.12823(10) 0.51814(8) 0.5218(3) 0.0314(5) Uani d 1 4
C C7 0.21420(10) 0.15102(8) 0.2071(3) 0.0254(4) Uani d 1 4
C C8 0.42966(9) 0.30360(8) 0.5158(3) 0.0237(4) Uani d 1 4
C C9 0.49248(9) 0.20825(8) 0.2612(3) 0.0267(4) Uani d 1 4
C C10 0.08186(11) 0.09680(8) 0.0901(3) 0.0324(5) Uani d 1 4
C C11 0.52047(10) 0.16567(8) 0.4592(3) 0.0299(5) Uani d 1 4
C C12 0.21650(10) 0.42368(8) 0.7793(3) 0.0289(5) Uani d 1 4
C C13 0.07318(10) 0.06018(9) 0.2813(3) 0.0343(5) Uani d 1 4
C C14 0.13982(11) 0.45439(9) 0.8526(3) 0.0333(5) Uani d 1 4
C C15 0.29291(10) 0.19587(8) 0.1527(3) 0.0259(4) Uani d 1 4
C C16 0.09529(11) 0.50248(9) 0.7232(3) 0.0340(5) Uani d 1 4
C C17 0.45886(10) 0.25765(9) 0.7059(3) 0.0275(5) Uani d 1 4
C C18 0.15019(10) 0.14217(8) 0.0499(3) 0.0284(4) Uani d 1 4
C C19 0.13591(10) 0.06908(8) 0.4391(3) 0.0331(5) Uani d 1 4
C C20 0.28071(9) 0.28869(8) 0.4282(3) 0.0270(4) Uani d 1 4
C C21 0.54005(11) 0.21507(9) 0.6489(3) 0.0321(5) Uani d 1 4
H H1c1 0.22435 0.499969 0.300447 0.034 Uiso d 1 4
H H1c3 0.422455 0.288956 0.176142 0.0276 Uiso d 1 4
H H1c4 0.339534 0.414724 0.344506 0.0325 Uiso d 1 4
H H2c4 0.381123 0.435124 0.564372 0.0325 Uiso d 1 4
H H1c8 0.473781 0.33942 0.502131 0.0284 Uiso d 1 4
H H1c9 0.541614 0.233235 0.203 0.032 Uiso d 1 4
H H2c9 0.475105 0.176214 0.147852 0.032 Uiso d 1 4
H H1c11 0.475029 0.133249 0.499311 0.0359 Uiso d 1 4
H H2c11 0.571355 0.138428 0.424659 0.0359 Uiso d 1 4
H H1c13 0.024629 0.029077 0.30491 0.0412 Uiso d 1 4
H H1c14 0.117621 0.442274 0.993384 0.0399 Uiso d 1 4
H H1c15 0.335179 0.167023 0.079409 0.0311 Uiso d 1 4
H H2c15 0.276748 0.23231 0.051253 0.0311 Uiso d 1 4
H H1c16 0.042627 0.524324 0.773234 0.0408 Uiso d 1 4
H H1c17 0.412966 0.225597 0.745425 0.033 Uiso d 1 4
H H2c17 0.470585 0.287446 0.828962 0.033 Uiso d 1 4
H H1c18 0.153672 0.167458 -0.08517 0.0341 Uiso d 1 4
H H1c19 0.13078 0.044152 0.574433 0.0397 Uiso d 1 4
H H1c20 0.235882 0.270824 0.521692 0.0324 Uiso d 1 4
H H2c20 0.258396 0.315914 0.308761 0.0324 Uiso d 1 4
H H1c21 0.585954 0.24712 0.60938 0.0386 Uiso d 1 4
H H2c21 0.557641 0.187359 0.772163 0.0386 Uiso d 1 4
H H1 0.3046(14) 0.1501(12) 0.523(4) 0.0426 Uiso d 1 4
H H2 0.2959(14) 0.3567(12) 0.832(4) 0.0443 Uiso d 1 4

loop_
_atom_site_aniso_label
_atom_site_aniso_U_11
_atom_site_aniso_U_22
_atom_site_aniso_U_33
_atom_site_aniso_U_12
_atom_site_aniso_U_13
_atom_site_aniso_U_23
_atom_site_aniso_type_symbol
F1 0.0366(5) 0.0315(5) 0.0583(7) 0.0066(4) -0.0117(5) 0.0030(5) F
F2 0.0397(5) 0.0393(5) 0.0602(7) -0.0079(4) -0.0155(5) -0.0076(5) F
O1 0.0400(6) 0.0352(6) 0.0312(6) -0.0068(5) -0.0009(5) 0.0091(5) O
O2 0.0452(7) 0.0398(7) 0.0259(6) 0.0104(5) 0.0049(6) 0.0029(5) O
N1 0.0233(6) 0.0226(6) 0.0234(6) -0.0014(5) 0.0034(5) -0.0016(5) N
N2 0.0231(6) 0.0199(6) 0.0285(7) 0.0004(5) 0.0028(5) -0.0003(5) N
C1 0.0308(8) 0.0214(7) 0.0328(9) -0.0035(6) -0.0036(7) 0.0010(6) C
C2 0.0293(7) 0.0185(7) 0.0292(8) -0.0026(6) -0.0007(7) -0.0035(6) C
C3 0.0240(7) 0.0227(7) 0.0224(8) -0.0007(6) 0.0037(6) 0.0024(6) C
C4 0.0304(7) 0.0203(7) 0.0304(9) -0.0002(6) 0.0035(6) 0.0009(6) C
C5 0.0292(7) 0.0220(7) 0.0311(8) 0.0018(6) 0.0045(7) 0.0006(6) C
C6 0.0294(8) 0.0208(7) 0.0441(10) -0.0006(6) -0.0077(7) -0.0044(7) C
C7 0.0266(7) 0.0200(7) 0.0295(8) 0.0028(6) 0.0035(6) -0.0041(6) C
C8 0.0223(6) 0.0221(7) 0.0266(8) -0.0011(6) 0.0025(6) -0.0003(6) C
C9 0.0246(7) 0.0288(8) 0.0267(8) 0.0015(6) 0.0063(6) -0.0011(6) C
C10 0.0284(8) 0.0241(7) 0.0449(11) 0.0006(6) -0.0021(7) -0.0076(7) C
C11 0.0287(7) 0.0280(7) 0.0331(9) 0.0055(6) 0.0031(6) -0.0009(7) C
C12 0.0339(8) 0.0249(8) 0.0278(9) 0.0003(6) 0.0001(7) -0.0046(6) C
C13 0.0287(8) 0.0221(8) 0.0522(11) -0.0038(6) 0.0107(8) -0.0073(7) C
C14 0.0363(8) 0.0314(8) 0.0321(9) -0.0007(6) 0.0069(7) -0.0081(7) C
C15 0.0290(7) 0.0248(7) 0.0239(8) -0.0014(6) 0.0009(6) -0.0004(6) C
C16 0.0289(7) 0.0273(8) 0.0459(11) -0.0001(7) 0.0012(7) -0.0109(7) C
C17 0.0279(7) 0.0304(8) 0.0241(8) 0.0021(6) 0.0024(6) -0.0012(6) C
C18 0.0324(8) 0.0224(7) 0.0306(9) 0.0005(6) 0.0000(7) -0.0033(7) C
C19 0.0354(8) 0.0234(7) 0.0405(10) -0.0006(6) 0.0102(8) 0.0017(7) C
C20 0.0247(7) 0.0241(7) 0.0323(9) -0.0002(6) 0.0033(7) -0.0036(7) C
C21 0.0299(7) 0.0364(9) 0.0302(9) 0.0076(7) 0.0000(7) 0.0005(7) C

loop_
_atom_type_symbol
_atom_type_scat_dispersion_real
_atom_type_scat_dispersion_imag
_atom_type_scat_source
C 0.0181 0.0091 'International Tables Vol C tables 4.2.6.8 and 6.1.1.1'
H 0.0000 0.0000 'International Tables Vol C tables 4.2.6.8 and 6.1.1.1'
F 0.0727 0.0534 'International Tables Vol C tables 4.2.6.8 and 6.1.1.1'
N 0.0311 0.0180 'International Tables Vol C tables 4.2.6.8 and 6.1.1.1'
O 0.0492 0.0322 'International Tables Vol C tables 4.2.6.8 and 6.1.1.1'

loop_
_geom_angle_atom_site_label_1
_geom_angle_atom_site_label_2
_geom_angle_atom_site_label_3
_geom_angle
C5 O1 H1 107.6(15)
C12 O2 H2 104.7(16)
C3 N1 C15 114.79(12)
C3 N1 C20 103.30(11)
C15 N1 C20 112.07(11)
C4 N2 C8 113.02(11)
C4 N2 C20 111.82(11)
C8 N2 C20 106.20(11)
C2 C1 C6 118.79(16)
C2 C1 H1c1 120.6
C6 C1 H1c1 120.6
C1 C2 C4 120.66(14)
C1 C2 C12 119.20(14)
C4 C2 C12 120.06(14)
N1 C3 C8 100.13(11)
N1 C3 C9 115.24(12)
N1 C3 H1c3 113.88
C8 C3 C9 114.52(12)
C8 C3 H1c3 114.61
C9 C3 H1c3 99.29
N2 C4 C2 111.48(12)
N2 C4 H1c4 109.47
N2 C4 H2c4 109.47
C2 C4 H1c4 109.47
C2 C4 H2c4 109.47
H1c4 C4 H2c4 107.38
O1 C5 C7 122.28(13)
O1 C5 C19 117.78(15)
C7 C5 C19 119.93(15)
F1 C6 C1 118.40(16)
F1 C6 C16 118.73(14)
C1 C6 C16 122.88(16)
C5 C7 C15 122.18(14)
C5 C7 C18 118.99(14)
C15 C7 C18 118.65(14)
N2 C8 C3 103.77(11)
N2 C8 C17 110.70(12)
N2 C8 H1c8 113.54
C3 C8 C17 112.67(12)
C3 C8 H1c8 111.6
C17 C8 H1c8 104.79
C3 C9 C11 113.83(13)
C3 C9 H1c9 109.47
C3 C9 H2c9 109.47
C11 C9 H1c9 109.47
C11 C9 H2c9 109.47
H1c9 C9 H2c9 104.73
F2 C10 C13 118.53(14)
F2 C10 C18 118.81(16)
C13 C10 C18 122.66(16)
C9 C11 C21 110.60(13)
C9 C11 H1c11 109.47
C9 C11 H2c11 109.47
C21 C11 H1c11 109.47
C21 C11 H2c11 109.47
H1c11 C11 H2c11 108.32
O2 C12 C2 121.15(14)
O2 C12 C14 118.45(15)
C2 C12 C14 120.40(15)
C10 C13 C19 118.45(15)
C10 C13 H1c13 120.78
C19 C13 H1c13 120.78
C12 C14 C16 120.23(16)
C12 C14 H1c14 119.89
C16 C14 H1c14 119.89
N1 C15 C7 112.94(13)
N1 C15 H1c15 109.47
N1 C15 H2c15 109.47
C7 C15 H1c15 109.47
C7 C15 H2c15 109.47
H1c15 C15 H2c15 105.76
C6 C16 C14 118.49(15)
C6 C16 H1c16 120.75
C14 C16 H1c16 120.75
C8 C17 C21 111.23(13)
C8 C17 H1c17 109.47
C8 C17 H2c17 109.47
C21 C17 H1c17 109.47
C21 C17 H2c17 109.47
H1c17 C17 H2c17 107.66
C7 C18 C10 119.35(16)
C7 C18 H1c18 120.33
C10 C18 H1c18 120.32
C5 C19 C13 120.61(16)
C5 C19 H1c19 119.7
C13 C19 H1c19 119.7
N1 C20 N2 105.82(11)
N1 C20 H1c20 109.47
N1 C20 H2c20 109.47
N2 C20 H1c20 109.47
N2 C20 H2c20 109.47
H1c20 C20 H2c20 112.89
C11 C21 C17 109.50(13)
C11 C21 H1c21 109.47
C11 C21 H2c21 109.47
C17 C21 H1c21 109.47
C17 C21 H2c21 109.47
H1c21 C21 H2c21 109.45

loop_
_geom_bond_atom_site_label_1
_geom_bond_atom_site_label_2
_geom_bond_distance
F1 C6 1.372(2)
F2 C10 1.370(2)
O1 C5 1.360(2)
O1 H1 0.85(2)
O2 C12 1.368(2)
O2 H2 0.85(2)
N1 C3 1.4818(18)
N1 C15 1.468(2)
N1 C20 1.4747(19)
N2 C4 1.4758(19)
N2 C8 1.4874(18)
N2 C20 1.4805(19)
C1 C2 1.395(2)
C1 C6 1.379(2)
C1 H1c1 0.96
C2 C4 1.509(2)
C2 C12 1.400(2)
C3 C8 1.526(2)
C3 C9 1.530(2)
C3 H1c3 0.96
C4 H1c4 0.96
C4 H2c4 0.96
C5 C7 1.400(2)
C5 C19 1.398(2)
C6 C16 1.373(3)
C7 C15 1.514(2)
C7 C18 1.392(2)
C8 C17 1.523(2)
C8 H1c8 0.96
C9 C11 1.522(2)
C9 H1c9 0.96
C9 H2c9 0.96
C10 C13 1.371(3)
C10 C18 1.377(2)
C11 C21 1.523(2)
C11 H1c11 0.96
C11 H2c11 0.96
C12 C14 1.390(2)
C13 C19 1.381(2)
C13 H1c13 0.96
C14 C16 1.387(2)
C14 H1c14 0.96
C15 H1c15 0.96
C15 H2c15 0.96
C16 H1c16 0.96
C17 C21 1.526(2)
C17 H1c17 0.96
C17 H2c17 0.96
C18 H1c18 0.96
C19 H1c19 0.96
C20 H1c20 0.96
C20 H2c20 0.96
C21 H1c21 0.96
C21 H2c21 0.96

loop_
_geom_hbond_atom_site_label_D
_geom_hbond_atom_site_label_H
_geom_hbond_atom_site_label_A
_geom_hbond_site_symmetry_A
_geom_hbond_distance_DH
_geom_hbond_distance_HA
_geom_hbond_distance_DA
_geom_hbond_angle_DHA
_geom_hbond_publ_flag
O1 H1 N1 . 0.85(2) 1.89(2) 2.6540(17) 148(2) y
O2 H2 N2 . 0.85(2) 1.89(2) 2.6741(18) 152(2) y
O1 H1 C15 . 0.85(2) 2.45(2) 2.937(2) 117.4(18) n
O2 H2 C4 . 0.85(2) 2.35(2) 2.867(2) 119.3(19) n
C13 H1C13 F2 2_555 0.96 2.43 3.2645(19) 144.88 y
C17 H2C17 F2 3_556 0.96 2.54 3.356(2) 142 y
